data_7000525
loop_
_publ_author_name
'Zheng, Yan-Zhen'
'Zhang, Yue-Biao'
'Tong, Ming-Liang'
'Xue, Wei'
'Chen, Xiao-Ming'

_publ_section_title
;
 Syntheses, structures and magnetic properties of a family of metal
 carboxylate polymers viain situ metal--ligand reactions of
 benzene-1,2,3-tricarboxylic acid
;
_journal_issue 8
_journal_name_full 'Dalton Transactions'
_journal_page_first 1396
_journal_paper_doi 10.1039/b815843f
_journal_year 2009
_chemical_formula_sum 'C27 H19 Cu3 N O12'
_chemical_formula_weight 740.05
_chemical_name_systematic
;
?
;
_space_group_IT_number 14
_symmetry_cell_setting monoclinic
_symmetry_space_group_name_Hall '-P 2yn'
_symmetry_space_group_name_H-M 'P 1 21/n 1'
_atom_sites_solution_hydrogens geom
_atom_sites_solution_primary direct
_atom_sites_solution_secondary difmap
_audit_creation_method SHELXL-97
_cell_angle_alpha 90.00
_cell_angle_beta 106.372(2)
_cell_angle_gamma 90.00
_cell_formula_units_Z 4
_cell_length_a 7.8407(7)
_cell_length_b 32.422(3)
_cell_length_c 10.3554(9)
_cell_measurement_reflns_used 5234
_cell_measurement_temperature 293(2)
_cell_measurement_theta_max 27.00
_cell_measurement_theta_min 2.513
_cell_volume 2525.7(4)
_computing_cell_refinement 'Bruker SMART'
_computing_data_collection 'Bruker SMART'
_computing_data_reduction 'Bruker SAINT'
_computing_molecular_graphics 'Bruker SHELXTL'
_computing_publication_material 'Bruker SHELXTL'
_computing_structure_refinement 'SHELXL-97 (Sheldrick, 1997)'
_computing_structure_solution 'SHELXS-97 (Sheldrick, 1990)'
_diffrn_ambient_temperature 293(2)
_diffrn_measured_fraction_theta_full 0.994
_diffrn_measured_fraction_theta_max 0.994
_diffrn_measurement_device_type 'CCD area detector'
_diffrn_measurement_method 'phi and omega scans'
_diffrn_radiation_monochromator graphite
_diffrn_radiation_source 'fine-focus sealed tube'
_diffrn_radiation_type MoK\a
_diffrn_radiation_wavelength 0.71073
_diffrn_reflns_av_R_equivalents 0.0273
_diffrn_reflns_av_sigmaI/netI 0.0355
_diffrn_reflns_limit_h_max 9
_diffrn_reflns_limit_h_min -9
_diffrn_reflns_limit_k_max 41
_diffrn_reflns_limit_k_min -38
_diffrn_reflns_limit_l_max 13
_diffrn_reflns_limit_l_min -12
_diffrn_reflns_number 14972
_diffrn_reflns_theta_full 27.00
_diffrn_reflns_theta_max 27.00
_diffrn_reflns_theta_min 2.14
_exptl_absorpt_coefficient_mu 2.577
_exptl_absorpt_correction_T_max 0.8204
_exptl_absorpt_correction_T_min 0.7473
_exptl_absorpt_correction_type multi-scan
_exptl_absorpt_process_details SADABS
_exptl_crystal_colour GREEN
_exptl_crystal_density_diffrn 1.946
_exptl_crystal_density_method 'not measured'
_exptl_crystal_description PLATE
_exptl_crystal_F_000 1484
_exptl_crystal_size_max 0.12
_exptl_crystal_size_mid 0.11
_exptl_crystal_size_min 0.08
_refine_diff_density_max 0.573
_refine_diff_density_min -0.379
_refine_diff_density_rms 0.109
_refine_ls_extinction_method none
_refine_ls_goodness_of_fit_ref 1.035
_refine_ls_hydrogen_treatment mixed
_refine_ls_matrix_type full
_refine_ls_number_parameters 404
_refine_ls_number_reflns 5469
_refine_ls_number_restraints 6
_refine_ls_restrained_S_all 1.034
_refine_ls_R_factor_all 0.0570
_refine_ls_R_factor_gt 0.0488
_refine_ls_shift/su_max 0.000
_refine_ls_shift/su_mean 0.000
_refine_ls_structure_factor_coef Fsqd
_refine_ls_weighting_details 'calc w=1/[\s^2^(Fo^2^)+(0.0736P)^2^+3.9275P] where P=(Fo^2^+2Fc^2^)/3'
_refine_ls_weighting_scheme calc
_refine_ls_wR_factor_gt 0.1241
_refine_ls_wR_factor_ref 0.1291
_reflns_number_gt 4810
_reflns_number_total 5469
_reflns_threshold_expression >2sigma(I)
_cod_data_source_file b815843f.txt
_cod_data_source_block 6
_cod_depositor_comments
;
The following automatic conversions were performed:
'_symmetry_cell_setting' value 'Monoclinic' changed to 'monoclinic'
according to '/home/saulius/struct/CIF-dictionaries/cif_core.dic'
dictionary named 'cif_core.dic' version 2.4.1 from
2010-06-29.

'_exptl_absorpt_correction_type' value 'MULTI-SCAN' changed
to 'multi-scan' according to
'/home/saulius/struct/CIF-dictionaries/cif_core.dic' dictionary named
'cif_core.dic' version 2.4.1 from
2010-06-29.

'_refine_ls_hydrogen_treatment' value 'MIXED' changed to
'mixed' according to '/home/saulius/struct/CIF-dictionaries/cif_core.dic'
dictionary named 'cif_core.dic' version 2.4.1 from 2010-06-29.

Automatic conversion script
Id: cif_fix_enum 1527 2010-12-29 10:47:43Z saulius 
;
_cod_original_sg_symbol_H-M P2(1)/n
_cod_database_code 7000525

loop_
_symmetry_equiv_pos_as_xyz
'x, y, z'
'-x+1/2, y+1/2, -z+1/2'
'-x, -y, -z'
'x-1/2, -y-1/2, z-1/2'

loop_
_atom_site_label
_atom_site_type_symbol
_atom_site_fract_x
_atom_site_fract_y
_atom_site_fract_z
_atom_site_U_iso_or_equiv
_atom_site_adp_type
_atom_site_occupancy
_atom_site_symmetry_multiplicity
_atom_site_calc_flag
_atom_site_refinement_flags
_atom_site_disorder_assembly
_atom_site_disorder_group
Cu1 Cu 0.83219(7) 0.036331(14) 0.36296(5) 0.02306(14) Uani 1 1 d . . .
Cu2 Cu 0.81143(7) 0.030481(14) 0.64186(4) 0.02357(14) Uani 1 1 d . . .
Cu3 Cu 0.88069(7) 0.092746(15) 0.04757(5) 0.02660(15) Uani 1 1 d . . .
O1 O 0.7822(4) -0.00304(8) 0.4866(3) 0.0257(6) Uani 1 1 d . . .
O2 O 0.8353(4) -0.00558(9) 0.2364(3) 0.0315(7) Uani 1 1 d . . .
O3 O 0.7427(4) -0.06230(10) 0.1226(3) 0.0349(7) Uani 1 1 d . . .
O4 O 0.7087(4) -0.00874(9) 0.7324(3) 0.0284(6) Uani 1 1 d . . .
O5 O 0.4772(4) -0.04824(10) 0.7237(3) 0.0366(7) Uani 1 1 d . . .
O6 O 0.8864(4) 0.06827(8) 0.5258(2) 0.0230(6) Uani 1 1 d . . .
O7 O 0.9025(4) 0.07971(8) 0.2642(3) 0.0255(6) Uani 1 1 d . . .
O8 O 1.0330(5) 0.13627(10) 0.2312(3) 0.0381(8) Uani 1 1 d . . .
O9 O 0.8470(4) 0.06887(9) 0.7811(3) 0.0277(6) Uani 1 1 d . . .
O10 O 0.9469(4) 0.12394(9) 0.8998(3) 0.0310(7) Uani 1 1 d . . .
O1W O 1.0872(5) 0.05838(13) 0.0644(3) 0.0519(10) Uani 1 1 d D . .
H1WA H 1.138(6) 0.0580(17) 0.002(4) 0.060(18) Uiso 1 1 d D . .
H1WB H 1.138(6) 0.0422(12) 0.127(3) 0.041(14) Uiso 1 1 d D . .
O2W O 0.7032(5) 0.04100(10) -0.0033(3) 0.0389(8) Uani 1 1 d D . .
H2WA H 0.717(8) 0.0221(9) 0.055(3) 0.054(17) Uiso 1 1 d D . .
H2WB H 0.693(7) 0.0308(11) -0.0799(18) 0.035(13) Uiso 1 1 d D . .
N1 N 0.6793(5) 0.13163(11) 0.0335(3) 0.0288(7) Uani 1 1 d . . .
C1 C 0.6900(5) -0.03813(11) 0.4553(4) 0.0207(7) Uani 1 1 d . . .
C2 C 0.6043(5) -0.05628(12) 0.5441(4) 0.0235(8) Uani 1 1 d . . .
C3 C 0.5204(6) -0.09421(13) 0.5105(5) 0.0315(9) Uani 1 1 d . . .
H3 H 0.4661 -0.1065 0.5698 0.038 Uiso 1 1 calc R . .
C4 C 0.5156(6) -0.11383(13) 0.3926(5) 0.0328(9) Uani 1 1 d . . .
H4 H 0.4612 -0.1395 0.3734 0.039 Uiso 1 1 calc R . .
C5 C 0.5917(6) -0.09543(12) 0.3027(4) 0.0294(9) Uani 1 1 d . . .
H5 H 0.5849 -0.1086 0.2216 0.035 Uiso 1 1 calc R . .
C6 C 0.6782(5) -0.05781(12) 0.3300(4) 0.0235(8) Uani 1 1 d . . .
C7 C 0.5937(5) -0.03654(12) 0.6732(4) 0.0264(8) Uani 1 1 d . . .
C8 C 0.7552(5) -0.04100(12) 0.2236(4) 0.0229(8) Uani 1 1 d . . .
C9 C 0.9448(5) 0.10696(11) 0.5493(4) 0.0201(7) Uani 1 1 d . . .
C10 C 0.9623(5) 0.12559(11) 0.6752(3) 0.0207(7) Uani 1 1 d . . .
C11 C 1.0280(7) 0.16543(13) 0.6981(4) 0.0339(10) Uani 1 1 d . . .
H11 H 1.0398 0.1776 0.7815 0.041 Uiso 1 1 calc R . .
C12 C 1.0762(7) 0.18743(14) 0.6005(5) 0.0414(12) Uani 1 1 d . . .
H12 H 1.1199 0.2142 0.6175 0.050 Uiso 1 1 calc R . .
C13 C 1.0591(6) 0.16936(13) 0.4771(4) 0.0330(10) Uani 1 1 d . . .
H13 H 1.0923 0.1842 0.4112 0.040 Uiso 1 1 calc R . .
C14 C 0.9935(5) 0.12950(12) 0.4485(4) 0.0221(8) Uani 1 1 d . . .
C15 C 0.9793(5) 0.11453(12) 0.3089(4) 0.0241(8) Uani 1 1 d . . .
C16 C 0.9154(5) 0.10454(12) 0.7901(4) 0.0243(8) Uani 1 1 d . . .
C17 C 0.5316(6) 0.12159(13) 0.0668(4) 0.0316(9) Uani 1 1 d . . .
H17 H 0.5204 0.0949 0.0960 0.038 Uiso 1 1 calc R . .
C18 C 0.3953(6) 0.14916(14) 0.0599(5) 0.0338(10) Uani 1 1 d . . .
H18 H 0.2953 0.1410 0.0847 0.041 Uiso 1 1 calc R . .
C19 C 0.4077(6) 0.18938(13) 0.0155(4) 0.0306(9) Uani 1 1 d . . .
C20 C 0.5624(7) 0.19913(14) -0.0184(5) 0.0392(11) Uani 1 1 d . . .
H20 H 0.5774 0.2256 -0.0482 0.047 Uiso 1 1 calc R . .
C21 C 0.6921(7) 0.17035(14) -0.0084(5) 0.0385(11) Uani 1 1 d . . .
H21 H 0.7940 0.1779 -0.0317 0.046 Uiso 1 1 calc R . .
C22 C 0.2657(6) 0.22060(14) 0.0057(5) 0.0362(10) Uani 1 1 d . . .
C23 C 0.1592(8) 0.21960(18) 0.0927(6) 0.0534(14) Uani 1 1 d . . .
H23 H 0.1746 0.1990 0.1573 0.064 Uiso 1 1 calc R . .
C24 C 0.0312(8) 0.2493(2) 0.0825(8) 0.072(2) Uani 1 1 d . . .
H24 H -0.0376 0.2489 0.1424 0.087 Uiso 1 1 calc R . .
C25 C 0.0026(9) 0.2793(2) -0.0134(9) 0.078(2) Uani 1 1 d . . .
H25 H -0.0849 0.2991 -0.0187 0.094 Uiso 1 1 calc R . .
C26 C 0.1038(9) 0.28019(18) -0.1024(7) 0.0680(18) Uani 1 1 d . . .
H26 H 0.0830 0.3001 -0.1697 0.082 Uiso 1 1 calc R . .
C27 C 0.2361(7) 0.25135(16) -0.0913(6) 0.0478(12) Uani 1 1 d . . .
H27 H 0.3069 0.2525 -0.1498 0.057 Uiso 1 1 calc R . .

loop_
_atom_site_aniso_label
_atom_site_aniso_U_11
_atom_site_aniso_U_22
_atom_site_aniso_U_33
_atom_site_aniso_U_23
_atom_site_aniso_U_13
_atom_site_aniso_U_12
Cu1 0.0327(3) 0.0216(2) 0.0190(2) -0.00092(17) 0.0138(2) -0.00421(19)
Cu2 0.0305(3) 0.0256(3) 0.0171(2) 0.00254(17) 0.01074(19) -0.00288(19)
Cu3 0.0282(3) 0.0311(3) 0.0216(3) 0.00387(19) 0.0089(2) 0.0037(2)
O1 0.0361(17) 0.0253(14) 0.0199(13) 0.0005(10) 0.0148(12) -0.0068(12)
O2 0.0472(19) 0.0258(14) 0.0283(15) -0.0064(12) 0.0221(14) -0.0048(13)
O3 0.0389(18) 0.0418(17) 0.0278(15) -0.0126(13) 0.0156(13) -0.0104(14)
O4 0.0340(17) 0.0348(15) 0.0184(13) 0.0070(11) 0.0106(12) -0.0063(12)
O5 0.0288(16) 0.056(2) 0.0279(16) 0.0088(14) 0.0124(13) -0.0072(14)
O6 0.0343(16) 0.0232(13) 0.0143(12) 0.0002(10) 0.0114(11) -0.0029(11)
O7 0.0339(16) 0.0246(13) 0.0211(13) -0.0003(11) 0.0128(12) -0.0072(12)
O8 0.056(2) 0.0398(18) 0.0236(15) 0.0017(13) 0.0185(14) -0.0155(15)
O9 0.0367(17) 0.0319(15) 0.0162(12) 0.0004(11) 0.0105(11) -0.0033(12)
O10 0.0466(19) 0.0305(15) 0.0178(13) -0.0026(11) 0.0120(12) 0.0075(13)
O1W 0.052(2) 0.081(3) 0.0296(18) 0.0273(18) 0.0232(16) 0.039(2)
O2W 0.059(2) 0.0324(17) 0.0286(17) -0.0010(14) 0.0182(16) 0.0001(15)
N1 0.0288(19) 0.0281(17) 0.0288(18) -0.0006(14) 0.0072(14) -0.0015(14)
C1 0.0143(17) 0.0237(18) 0.0229(18) 0.0054(14) 0.0032(14) 0.0009(14)
C2 0.0167(18) 0.0279(19) 0.0251(19) 0.0078(15) 0.0047(15) 0.0015(15)
C3 0.024(2) 0.032(2) 0.038(2) 0.0118(18) 0.0084(18) -0.0018(17)
C4 0.027(2) 0.029(2) 0.041(2) 0.0015(18) 0.0063(18) -0.0076(17)
C5 0.027(2) 0.028(2) 0.029(2) -0.0025(16) 0.0015(17) 0.0007(16)
C6 0.0210(19) 0.0254(19) 0.0248(19) 0.0035(15) 0.0078(15) 0.0031(15)
C7 0.026(2) 0.032(2) 0.0210(18) 0.0126(16) 0.0053(16) 0.0067(16)
C8 0.0201(19) 0.0253(19) 0.0244(19) 0.0016(15) 0.0082(15) 0.0034(15)
C9 0.0192(18) 0.0233(18) 0.0179(17) 0.0036(14) 0.0056(14) 0.0032(14)
C10 0.025(2) 0.0241(18) 0.0122(16) 0.0024(14) 0.0040(14) 0.0026(15)
C11 0.051(3) 0.032(2) 0.0188(19) -0.0078(16) 0.0104(18) -0.001(2)
C12 0.063(3) 0.029(2) 0.032(2) -0.0080(18) 0.014(2) -0.016(2)
C13 0.044(3) 0.031(2) 0.024(2) 0.0029(17) 0.0108(18) -0.0096(19)
C14 0.024(2) 0.0252(18) 0.0162(17) -0.0008(14) 0.0043(14) -0.0029(15)
C15 0.023(2) 0.032(2) 0.0189(18) 0.0034(15) 0.0090(15) 0.0002(16)
C16 0.027(2) 0.029(2) 0.0175(18) 0.0041(15) 0.0070(15) 0.0112(16)
C17 0.033(2) 0.030(2) 0.032(2) 0.0036(17) 0.0099(18) -0.0039(17)
C18 0.031(2) 0.034(2) 0.039(2) 0.0003(18) 0.0122(19) -0.0063(18)
C19 0.033(2) 0.031(2) 0.028(2) -0.0073(17) 0.0085(17) -0.0022(17)
C20 0.047(3) 0.024(2) 0.055(3) 0.005(2) 0.029(2) -0.0020(19)
C21 0.044(3) 0.029(2) 0.052(3) -0.001(2) 0.030(2) -0.0049(19)
C22 0.030(2) 0.032(2) 0.044(3) -0.0126(19) 0.0066(19) -0.0028(18)
C23 0.048(3) 0.053(3) 0.064(4) -0.008(3) 0.023(3) -0.002(3)
C24 0.044(3) 0.071(4) 0.115(6) -0.022(4) 0.043(4) 0.002(3)
C25 0.043(4) 0.055(4) 0.130(7) -0.022(4) 0.011(4) 0.011(3)
C26 0.062(4) 0.043(3) 0.082(5) -0.004(3) -0.008(3) 0.012(3)
C27 0.048(3) 0.041(3) 0.052(3) -0.001(2) 0.010(2) 0.007(2)

loop_
_atom_type_symbol
_atom_type_description
_atom_type_scat_dispersion_real
_atom_type_scat_dispersion_imag
_atom_type_scat_source
C C 0.0033 0.0016 'International Tables Vol C Tables 4.2.6.8 and 6.1.1.4'
H H 0.0000 0.0000 'International Tables Vol C Tables 4.2.6.8 and 6.1.1.4'
N N 0.0061 0.0033 'International Tables Vol C Tables 4.2.6.8 and 6.1.1.4'
O O 0.0106 0.0060 'International Tables Vol C Tables 4.2.6.8 and 6.1.1.4'
Cu Cu 0.3201 1.2651 'International Tables Vol C Tables 4.2.6.8 and 6.1.1.4'

loop_
_geom_angle_atom_site_label_1
_geom_angle_atom_site_label_2
_geom_angle_atom_site_label_3
_geom_angle
_geom_angle_site_symmetry_1
_geom_angle_site_symmetry_3
_geom_angle_publ_flag
O2 Cu1 O7 95.50(12) . . ?
O2 Cu1 O6 162.10(13) . . ?
O7 Cu1 O6 92.71(11) . . ?
O2 Cu1 O1 91.69(12) . . ?
O7 Cu1 O1 171.26(11) . . ?
O6 Cu1 O1 79.02(11) . . ?
O2 Cu1 O5 93.82(13) . 3_656 ?
O7 Cu1 O5 95.53(11) . 3_656 ?
O6 Cu1 O5 101.20(12) . 3_656 ?
O1 Cu1 O5 88.93(11) . 3_656 ?
O2 Cu1 Cu2 130.39(9) . . ?
O7 Cu1 Cu2 132.61(8) . . ?
O6 Cu1 Cu2 39.97(7) . . ?
O1 Cu1 Cu2 39.36(8) . . ?
O5 Cu1 Cu2 92.76(7) 3_656 . ?
O9 Cu2 O4 93.29(12) . . ?
O9 Cu2 O1 172.64(11) . . ?
O4 Cu2 O1 93.91(12) . . ?
O9 Cu2 O6 93.00(11) . . ?
O4 Cu2 O6 171.17(12) . . ?
O1 Cu2 O6 79.67(11) . . ?
O9 Cu2 Cu1 132.65(8) . . ?
O4 Cu2 Cu1 132.78(9) . . ?
O1 Cu2 Cu1 39.99(8) . . ?
O6 Cu2 Cu1 39.99(8) . . ?
O1W Cu3 N1 175.93(17) . . ?
O1W Cu3 O10 88.22(13) . 1_554 ?
N1 Cu3 O10 89.75(13) . 1_554 ?
O1W Cu3 O2W 92.30(17) . . ?
N1 Cu3 O2W 91.77(14) . . ?
O10 Cu3 O2W 119.50(12) 1_554 . ?
O1W Cu3 O7 88.60(12) . . ?
N1 Cu3 O7 91.59(12) . . ?
O10 Cu3 O7 152.75(11) 1_554 . ?
O2W Cu3 O7 87.67(11) . . ?
O1W Cu3 O8 92.91(16) . . ?
N1 Cu3 O8 83.85(13) . . ?
O10 Cu3 O8 97.42(11) 1_554 . ?
O2W Cu3 O8 142.85(11) . . ?
O7 Cu3 O8 55.73(9) . . ?
C1 O1 Cu2 128.3(2) . . ?
C1 O1 Cu1 126.9(2) . . ?
Cu2 O1 Cu1 100.66(12) . . ?
C8 O2 Cu1 127.3(2) . . ?
C7 O4 Cu2 124.7(2) . . ?
C7 O5 Cu1 126.2(3) . 3_656 ?
C9 O6 Cu2 129.4(2) . . ?
C9 O6 Cu1 130.3(2) . . ?
Cu2 O6 Cu1 100.04(12) . . ?
C15 O7 Cu1 128.5(2) . . ?
C15 O7 Cu3 95.1(2) . . ?
Cu1 O7 Cu3 136.30(14) . . ?
C15 O8 Cu3 89.7(2) . . ?
C16 O9 Cu2 129.3(2) . . ?
C16 O10 Cu3 114.0(3) . 1_556 ?
Cu3 O1W H1WA 120(3) . . ?
Cu3 O1W H1WB 129(3) . . ?
H1WA O1W H1WB 110.8(18) . . ?
Cu3 O2W H2WA 117(4) . . ?
Cu3 O2W H2WB 115(3) . . ?
H2WA O2W H2WB 110.5(18) . . ?
C17 N1 C21 117.4(4) . . ?
C17 N1 Cu3 123.5(3) . . ?
C21 N1 Cu3 119.0(3) . . ?
O1 C1 C2 121.4(3) . . ?
O1 C1 C6 119.6(3) . . ?
C2 C1 C6 119.1(3) . . ?
C3 C2 C1 118.9(4) . . ?
C3 C2 C7 117.2(3) . . ?
C1 C2 C7 123.8(4) . . ?
C4 C3 C2 121.8(4) . . ?
C4 C3 H3 119.1 . . ?
C2 C3 H3 119.1 . . ?
C3 C4 C5 119.6(4) . . ?
C3 C4 H4 120.2 . . ?
C5 C4 H4 120.2 . . ?
C4 C5 C6 121.6(4) . . ?
C4 C5 H5 119.2 . . ?
C6 C5 H5 119.2 . . ?
C5 C6 C1 118.8(3) . . ?
C5 C6 C8 116.4(4) . . ?
C1 C6 C8 124.8(3) . . ?
O5 C7 O4 120.8(4) . . ?
O5 C7 C2 118.6(4) . . ?
O4 C7 C2 120.6(3) . . ?
O3 C8 O2 120.2(3) . . ?
O3 C8 C6 117.9(4) . . ?
O2 C8 C6 122.0(3) . . ?
O6 C9 C10 120.8(3) . . ?
O6 C9 C14 120.1(3) . . ?
C10 C9 C14 119.1(3) . . ?
C11 C10 C9 119.5(3) . . ?
C11 C10 C16 116.7(3) . . ?
C9 C10 C16 123.8(3) . . ?
C12 C11 C10 121.6(4) . . ?
C12 C11 H11 119.2 . . ?
C10 C11 H11 119.2 . . ?
C11 C12 C13 119.1(4) . . ?
C11 C12 H12 120.5 . . ?
C13 C12 H12 120.5 . . ?
C12 C13 C14 121.8(4) . . ?
C12 C13 H13 119.1 . . ?
C14 C13 H13 119.1 . . ?
C13 C14 C9 118.9(3) . . ?
C13 C14 C15 115.4(3) . . ?
C9 C14 C15 125.7(3) . . ?
O8 C15 O7 118.3(3) . . ?
O8 C15 C14 119.9(4) . . ?
O7 C15 C14 121.7(3) . . ?
O10 C16 O9 119.5(3) . . ?
O10 C16 C10 117.2(4) . . ?
O9 C16 C10 123.3(3) . . ?
N1 C17 C18 122.9(4) . . ?
N1 C17 H17 118.6 . . ?
C18 C17 H17 118.6 . . ?
C17 C18 C19 119.9(4) . . ?
C17 C18 H18 120.1 . . ?
C19 C18 H18 120.1 . . ?
C20 C19 C18 116.3(4) . . ?
C20 C19 C22 121.2(4) . . ?
C18 C19 C22 122.6(4) . . ?
C21 C20 C19 120.7(4) . . ?
C21 C20 H20 119.6 . . ?
C19 C20 H20 119.6 . . ?
N1 C21 C20 122.9(4) . . ?
N1 C21 H21 118.6 . . ?
C20 C21 H21 118.6 . . ?
C27 C22 C23 118.5(5) . . ?
C27 C22 C19 120.5(4) . . ?
C23 C22 C19 121.0(5) . . ?
C24 C23 C22 119.5(6) . . ?
C24 C23 H23 120.2 . . ?
C22 C23 H23 120.2 . . ?
C25 C24 C23 121.5(6) . . ?
C25 C24 H24 119.2 . . ?
C23 C24 H24 119.2 . . ?
C24 C25 C26 119.7(6) . . ?
C24 C25 H25 120.2 . . ?
C26 C25 H25 120.2 . . ?
C25 C26 C27 119.6(6) . . ?
C25 C26 H26 120.2 . . ?
C27 C26 H26 120.2 . . ?
C26 C27 C22 121.1(6) . . ?
C26 C27 H27 119.4 . . ?
C22 C27 H27 119.4 . . ?

loop_
_geom_bond_atom_site_label_1
_geom_bond_atom_site_label_2
_geom_bond_distance
_geom_bond_site_symmetry_2
_geom_bond_publ_flag
Cu1 O2 1.892(3) . ?
Cu1 O7 1.909(3) . ?
Cu1 O6 1.922(3) . ?
Cu1 O1 1.925(2) . ?
Cu1 O5 2.369(3) 3_656 ?
Cu1 Cu2 2.9443(7) . ?
Cu2 O9 1.865(3) . ?
Cu2 O4 1.890(3) . ?
Cu2 O1 1.900(3) . ?
Cu2 O6 1.921(2) . ?
Cu3 O1W 1.932(3) . ?
Cu3 N1 1.994(4) . ?
Cu3 O10 2.020(3) 1_554 ?
Cu3 O2W 2.148(3) . ?
Cu3 O7 2.241(3) . ?
Cu3 O8 2.399(3) . ?
O1 C1 1.338(4) . ?
O2 C8 1.298(5) . ?
O3 C8 1.234(5) . ?
O4 C7 1.300(5) . ?
O5 C7 1.233(5) . ?
O5 Cu1 2.369(3) 3_656 ?
O6 C9 1.334(5) . ?
O7 C15 1.301(5) . ?
O8 C15 1.229(5) . ?
O9 C16 1.267(5) . ?
O10 C16 1.261(5) . ?
O10 Cu3 2.020(3) 1_556 ?
O1W H1WA 0.847(10) . ?
O1W H1WB 0.843(10) . ?
O2W H2WA 0.846(10) . ?
O2W H2WB 0.843(10) . ?
N1 C17 1.338(5) . ?
N1 C21 1.341(6) . ?
C1 C2 1.411(5) . ?
C1 C6 1.425(5) . ?
C2 C3 1.392(6) . ?
C2 C7 1.506(6) . ?
C3 C4 1.368(6) . ?
C3 H3 0.9300 . ?
C4 C5 1.376(6) . ?
C4 H4 0.9300 . ?
C5 C6 1.386(6) . ?
C5 H5 0.9300 . ?
C6 C8 1.501(5) . ?
C9 C10 1.408(5) . ?
C9 C14 1.412(5) . ?
C10 C11 1.386(6) . ?
C10 C16 1.504(5) . ?
C11 C12 1.374(6) . ?
C11 H11 0.9300 . ?
C12 C13 1.377(6) . ?
C12 H12 0.9300 . ?
C13 C14 1.392(5) . ?
C13 H13 0.9300 . ?
C14 C15 1.499(5) . ?
C17 C18 1.380(6) . ?
C17 H17 0.9300 . ?
C18 C19 1.395(6) . ?
C18 H18 0.9300 . ?
C19 C20 1.391(6) . ?
C19 C22 1.487(6) . ?
C20 C21 1.362(7) . ?
C20 H20 0.9300 . ?
C21 H21 0.9300 . ?
C22 C27 1.387(7) . ?
C22 C23 1.391(7) . ?
C23 C24 1.374(8) . ?
C23 H23 0.9300 . ?
C24 C25 1.363(10) . ?
C24 H24 0.9300 . ?
C25 C26 1.376(10) . ?
C25 H25 0.9300 . ?
C26 C27 1.377(8) . ?
C26 H26 0.9300 . ?
C27 H27 0.9300 . ?

loop_
_geom_hbond_atom_site_label_D
_geom_hbond_atom_site_label_H
_geom_hbond_atom_site_label_A
_geom_hbond_distance_DH
_geom_hbond_distance_HA
_geom_hbond_distance_DA
_geom_hbond_angle_DHA
_geom_hbond_site_symmetry_A
O1W H1WA O3 0.847(10) 1.802(13) 2.645(4) 174(6) 3_755
O1W H1WB O4 0.843(10) 1.937(14) 2.772(4) 170(5) 3_756
O2W H2WA O2 0.846(10) 2.05(2) 2.840(4) 155(5) .
O2W H2WB O4 0.843(10) 2.359(15) 3.188(4) 167(4) 1_554
O2W H2WB O9 0.843(10) 2.46(4) 2.915(4) 115(3) 1_554
